data_1558787
loop_
_publ_author_name
'Reichel, Marco'
'Unger, Cornelia'
'Dubovnik, Sviatlana'
'Roidl, Andreas'
'Kornath, Andreas'
'Karaghiosoff, Konstantin'

_publ_section_title
;
 Synthesis, structural and toxicological investigations of quarternary
 phosphonium salts containing the P-bonded bioisosteric CH2F moiety
;
_journal_issue 33
_journal_name_full 'New Journal of Chemistry'
_journal_page_first 14306
_journal_page_last 14315
_journal_paper_doi 10.1039/D0NJ02310H
_journal_volume 44
_journal_year 2020
_chemical_formula_moiety 'C37 H30 F O P2, I, 0.284(H2 O)'
_chemical_formula_sum 'C37 H30.57 F I O1.28 P2'
_chemical_formula_weight 703.57
_space_group_crystal_system triclinic
_space_group_IT_number 2
_space_group_name_Hall '-P 1'
_space_group_name_H-M_alt 'P -1'
_atom_sites_solution_hydrogens mixed
_atom_sites_solution_primary direct
_atom_sites_solution_secondary difmap
_audit_creation_method SHELXL-2014
_audit_update_record
;
2020-04-04 deposited with the CCDC.	2020-08-03 downloaded from the CCDC.
;
_cell_angle_alpha 64.227(4)
_cell_angle_beta 66.641(3)
_cell_angle_gamma 68.195(4)
_cell_formula_units_Z 2
_cell_length_a 11.3894(4)
_cell_length_b 13.0313(6)
_cell_length_c 13.4302(4)
_cell_measurement_reflns_used 9356
_cell_measurement_temperature 123(2)
_cell_measurement_theta_max 32.0750
_cell_measurement_theta_min 4.4330
_cell_volume 1599.41(12)
_computing_cell_refinement
;
CrysAlisPro, Agilent Technologies,
Version 1.171.37.33 (release 27-03-2014 CrysAlis171 .NET)
(compiled Mar 27 2014,17:12:48)
;
_computing_data_collection
;
CrysAlisPro, Agilent Technologies,
Version 1.171.37.33 (release 27-03-2014 CrysAlis171 .NET)
(compiled Mar 27 2014,17:12:48)
;
_computing_data_reduction
;
CrysAlisPro, Agilent Technologies,
Version 1.171.37.33 (release 27-03-2014 CrysAlis171 .NET)
(compiled Mar 27 2014,17:12:48)
;
_computing_molecular_graphics
;
'ORTEP (M. N. Burnett, C. K. Johnson, ORTEP-III: Oak Ridge Thermal Ellipsoid
# Plot Program for Crystal Structure Illustrations, Oak Ridge National
# Laboratory Report ORNL-6895, 1996). Windows version (L. J. Farrugia, Univ.
# Glasgow) used --- SCHAKAL (E. Keller, University of  Freiburg (Breisgau),
# Germany, 1995)'
;
_computing_publication_material
;
PLATON (A. L. Spek, Acta Crystallogr, Sect. A, 1990, 46, C34, 1995 version).
# --- T.B.Cohen, Pure Appl. Chem. 1996,68,2339-2359 (atomic masses).
;
_computing_structure_refinement 'SHELXL-2014 (Sheldrick, 2014)'
_computing_structure_solution 'SHELXS-97 (Sheldrick, 1990)'
_diffrn_ambient_temperature 123(2)
_diffrn_detector_area_resol_mean 15.9809
_diffrn_measured_fraction_theta_full 0.992
_diffrn_measured_fraction_theta_max 0.995
_diffrn_measurement_device_type 'Xcalibur, Sapphire3'
_diffrn_measurement_method '\w scans'
_diffrn_radiation_type MoK\a
_diffrn_radiation_wavelength 0.71073
_diffrn_reflns_av_R_equivalents 0.0358
_diffrn_reflns_av_unetI/netI 0.0375
_diffrn_reflns_Laue_measured_fraction_full 0.992
_diffrn_reflns_Laue_measured_fraction_max 0.995
_diffrn_reflns_limit_h_max 16
_diffrn_reflns_limit_h_min -16
_diffrn_reflns_limit_k_max 18
_diffrn_reflns_limit_k_min -18
_diffrn_reflns_limit_l_max 19
_diffrn_reflns_limit_l_min -19
_diffrn_reflns_number 32102
_diffrn_reflns_point_group_measured_fraction_full 0.992
_diffrn_reflns_point_group_measured_fraction_max 0.995
_diffrn_reflns_theta_full 25.242
_diffrn_reflns_theta_max 30.507
_diffrn_reflns_theta_min 4.110
_diffrn_source 'Enhance (Mo) X-ray Source'
_exptl_absorpt_coefficient_mu 1.136
_exptl_absorpt_correction_T_max 1.00000
_exptl_absorpt_correction_T_min 0.90379
_exptl_absorpt_correction_type multi-scan
_exptl_absorpt_process_details
;
CrysAlisPro, Agilent Technologies,
Version 1.171.37.33 (release 27-03-2014 CrysAlis171 .NET)
(compiled Mar 27 2014,17:12:48)
Empirical absorption correction using spherical harmonics,
implemented in SCALE3 ABSPACK scaling algorithm.
;
_exptl_crystal_colour colorless
_exptl_crystal_density_diffrn 1.461
_exptl_crystal_description block
_exptl_crystal_F_000 710
_exptl_crystal_size_max 0.250
_exptl_crystal_size_mid 0.100
_exptl_crystal_size_min 0.080
_refine_diff_density_max 2.846
_refine_diff_density_min -0.832
_refine_diff_density_rms 0.094
_refine_ls_extinction_method none
_refine_ls_goodness_of_fit_ref 1.041
_refine_ls_hydrogen_treatment mixed
_refine_ls_matrix_type full
_refine_ls_number_parameters 422
_refine_ls_number_reflns 9734
_refine_ls_number_restraints 3
_refine_ls_restrained_S_all 1.041
_refine_ls_R_factor_all 0.0555
_refine_ls_R_factor_gt 0.0410
_refine_ls_shift/su_max 0.001
_refine_ls_shift/su_mean 0.000
_refine_ls_structure_factor_coef Fsqd
_refine_ls_weighting_details 'w=1/[\s^2^(Fo^2^)+(0.0421P)^2^+1.4210P] where P=(Fo^2^+2Fc^2^)/3'
_refine_ls_weighting_scheme calc
_refine_ls_wR_factor_gt 0.0929
_refine_ls_wR_factor_ref 0.1020
_reflns_Friedel_coverage 0.000
_reflns_number_gt 7866
_reflns_number_total 9734
_reflns_threshold_expression 'I > 2\s(I)'
_cod_data_source_file d0nj02310h2.cif
_cod_data_source_block test1_CCDC4
_cod_depositor_comments
;Adding full bibliography for 1558783--1558787.cif.

 Adding full bibliography for 1558783--1558787.cif.
;
_cod_original_cell_volume 1599.41(13)
_cod_database_code 1558787
_shelx_space_group_comment
;
The symmetry employed for this shelxl refinement is uniquely defined
by the following loop, which should always be used as a source of
symmetry information in preference to the above space-group names.
They are only intended as comments.
;
_shelx_estimated_absorpt_t_min 0.764
_shelx_estimated_absorpt_t_max 0.915
_shelxl_version_number 2014-3

loop_
_space_group_symop_operation_xyz
'x, y, z'
'-x, -y, -z'

loop_
_atom_site_label
_atom_site_type_symbol
_atom_site_fract_x
_atom_site_fract_y
_atom_site_fract_z
_atom_site_U_iso_or_equiv
_atom_site_adp_type
_atom_site_occupancy
_atom_site_site_symmetry_order
_atom_site_calc_flag
_atom_site_refinement_flags_posn
_atom_site_refinement_flags_adp
_atom_site_refinement_flags_occupancy
_atom_site_disorder_assembly
_atom_site_disorder_group
I1 I 0.28798(2) 0.12770(2) 0.75565(2) 0.03563(6) Uani 1 1 d . . . . .
P2 P 0.17338(6) 0.46822(5) 0.16748(5) 0.02383(12) Uani 1 1 d . . . . .
P1 P -0.00241(6) 0.22381(5) 0.55371(5) 0.02181(12) Uani 1 1 d . . . . .
O1 O 0.22289(16) 0.27838(14) 0.36446(15) 0.0280(4) Uani 1 1 d . . . . .
C14 C 0.1482(2) 0.11954(19) 0.51993(18) 0.0208(4) Uani 1 1 d . . . . .
C11 C -0.1911(3) 0.4119(3) 0.2589(3) 0.0451(7) Uani 1 1 d . . . . .
H11 H -0.2332(16) 0.4542(16) 0.193(2) 0.054 Uiso 1 1 calc R U . . .
C22 C 0.4499(3) 0.4127(2) 0.3733(2) 0.0324(5) Uani 1 1 d . . . . .
H22 H 0.5026(18) 0.4009(5) 0.4181(16) 0.039 Uiso 1 1 calc R U . . .
C2 C -0.1135(2) 0.1515(2) 0.6810(2) 0.0254(4) Uani 1 1 d . . . . .
C15 C 0.1655(2) -0.0001(2) 0.5834(2) 0.0250(4) Uani 1 1 d . . . . .
H15 H 0.095(2) -0.0289(9) 0.646(2) 0.030 Uiso 1 1 calc R U . . .
C13 C -0.0363(3) 0.2503(2) 0.3504(2) 0.0299(5) Uani 1 1 d . . . . .
H13 H 0.028(2) 0.182(2) 0.3514(2) 0.036 Uiso 1 1 calc R U . . .
C19 C 0.2527(2) 0.1602(2) 0.42808(19) 0.0230(4) Uani 1 1 d . . . . .
C25 C 0.2931(2) 0.45011(19) 0.23794(19) 0.0221(4) Uani 1 1 d . . . . .
C16 C 0.2861(3) -0.0769(2) 0.5546(2) 0.0285(5) Uani 1 1 d . . . . .
H16 H 0.2975(5) -0.151(3) 0.5937(15) 0.034 Uiso 1 1 calc R U . . .
C1 C 0.0365(3) 0.3308(2) 0.5824(2) 0.0305(5) Uani 1 1 d . . . . .
H1A H 0.0890(13) 0.2914(9) 0.6338(12) 0.037 Uiso 1 1 calc R U . . .
H1B H 0.0844(12) 0.3780(11) 0.5132(16) 0.037 Uiso 1 1 calc R U . . .
F1 F -0.07871(17) 0.40001(15) 0.62946(16) 0.0438(4) Uani 1 1 d . . . . .
C20 C 0.3039(2) 0.3509(2) 0.33571(19) 0.0233(4) Uani 1 1 d . . . . .
C17 C 0.3877(2) -0.0344(2) 0.4630(2) 0.0299(5) Uani 1 1 d . . . . .
H17 H 0.4696 -0.0876 0.4436 0.036 Uiso 1 1 calc R U . . .
C12 C -0.0962(3) 0.3085(3) 0.2612(2) 0.0378(6) Uani 1 1 d . . . . .
H12 H -0.0729(10) 0.2785(13) 0.205(2) 0.045 Uiso 1 1 calc R U . . .
C32 C 0.1813(2) 0.6105(2) 0.0530(2) 0.0260(5) Uani 1 1 d . . . . .
C23 C 0.4426(3) 0.5123(2) 0.2755(2) 0.0323(5) Uani 1 1 d . . . . .
H23 H 0.4904(17) 0.567(2) 0.2544(8) 0.039 Uiso 1 1 calc R U . . .
C24 C 0.3645(2) 0.5305(2) 0.2093(2) 0.0272(5) Uani 1 1 d . . . . .
H24 H 0.3597(3) 0.597(2) 0.145(2) 0.033 Uiso 1 1 calc R U . . .
C26 C 0.2672(2) 0.3690(2) 0.08427(19) 0.0242(4) Uani 1 1 d . . . . .
C18 C 0.3726(2) 0.0837(2) 0.3992(2) 0.0290(5) Uani 1 1 d . . . . .
H18 H 0.436(2) 0.1089(10) 0.343(2) 0.035 Uiso 1 1 calc R U . . .
C37 C 0.2869(3) 0.6317(2) -0.0448(2) 0.0328(5) Uani 1 1 d . . . . .
H37 H 0.361(3) 0.570(2) -0.0557(5) 0.039 Uiso 1 1 calc R U . . .
C3 C -0.1035(3) 0.1294(2) 0.7892(2) 0.0318(5) Uani 1 1 d . . . . .
H3 H -0.039(2) 0.1546(9) 0.7957(3) 0.038 Uiso 1 1 calc R U . . .
C31 C 0.2032(3) 0.3591(2) 0.0208(2) 0.0317(5) Uani 1 1 d . . . . .
H31 H 0.116(3) 0.3993(15) 0.0249(3) 0.038 Uiso 1 1 calc R U . . .
C28 C 0.4612(3) 0.2332(3) 0.0123(2) 0.0364(6) Uani 1 1 d . . . . .
H28 H 0.550(3) 0.1886(16) 0.0106(3) 0.044 Uiso 1 1 calc R U . . .
C7 C -0.2067(3) 0.1138(3) 0.6715(3) 0.0425(7) Uani 1 1 d . . . . .
H7 H -0.2135(4) 0.1292(7) 0.601(3) 0.051 Uiso 1 1 calc R U . . .
C8 C -0.0759(2) 0.2965(2) 0.4374(2) 0.0268(5) Uani 1 1 d . . . . .
C30 C 0.2690(3) 0.2893(2) -0.0488(2) 0.0371(6) Uani 1 1 d . . . . .
H30 H 0.2283(17) 0.2849(3) -0.0901(17) 0.045 Uiso 1 1 calc R U . . .
C27 C 0.3965(2) 0.3040(2) 0.0804(2) 0.0308(5) Uani 1 1 d . . . . .
H27 H 0.4383(15) 0.3079(3) 0.1224(15) 0.037 Uiso 1 1 calc R U . . .
C21 C 0.3797(2) 0.3311(2) 0.4048(2) 0.0278(5) Uani 1 1 d . . . . .
H21 H 0.3832(3) 0.266(2) 0.470(2) 0.033 Uiso 1 1 calc R U . . .
C29 C 0.3979(3) 0.2269(2) -0.0532(2) 0.0347(6) Uani 1 1 d . . . . .
H29 H 0.4431(17) 0.1797(17) -0.1012(18) 0.042 Uiso 1 1 calc R U . . .
C33 C 0.0698(3) 0.7026(2) 0.0663(2) 0.0361(6) Uani 1 1 d . . . . .
H33 H -0.011(3) 0.6873(6) 0.139(2) 0.043 Uiso 1 1 calc R U . . .
C4 C -0.1888(3) 0.0700(2) 0.8873(2) 0.0349(6) Uani 1 1 d . . . . .
H4 H -0.1851(3) 0.0575(6) 0.956(3) 0.042 Uiso 1 1 calc R U . . .
C9 C -0.1732(3) 0.4009(3) 0.4356(3) 0.0399(6) Uani 1 1 d . . . . .
H9 H -0.2003(11) 0.4318(12) 0.495(2) 0.048 Uiso 1 1 calc R U . . .
C36 C 0.2828(3) 0.7438(3) -0.1270(3) 0.0435(7) Uani 1 1 d . . . . .
H36 H 0.3557 0.7578 -0.1934 0.052 Uiso 1 1 calc R U . . .
C34 C 0.0658(4) 0.8134(3) -0.0155(3) 0.0480(8) Uani 1 1 d . . . . .
H34 H -0.014(3) 0.878(3) -0.0055(5) 0.058 Uiso 1 1 calc R U . . .
C35 C 0.1734(4) 0.8344(3) -0.1121(3) 0.0495(9) Uani 1 1 d . . . . .
H35 H 0.1714(4) 0.909(3) -0.167(2) 0.059 Uiso 1 1 calc R U . . .
C5 C -0.2789(3) 0.0308(3) 0.8773(3) 0.0408(7) Uani 1 1 d . . . . .
H5 H -0.333(2) -0.0107(17) 0.943(3) 0.049 Uiso 1 1 calc R U . . .
C10 C -0.2294(3) 0.4586(3) 0.3446(3) 0.0497(8) Uani 1 1 d . . . . .
H10 H -0.292(3) 0.528(3) 0.3416(3) 0.060 Uiso 1 1 calc R U . . .
C6 C -0.2892(4) 0.0526(3) 0.7703(3) 0.0527(9) Uani 1 1 d . . . . .
H6 H -0.352(3) 0.0262(12) 0.7645(4) 0.063 Uiso 1 1 calc R U . . .
O2 O 0.5096(10) 0.3023(9) 0.6254(9) 0.062(4) Uani 0.284(9) 1 d D . P . .
H210 H 0.575(9) 0.244(7) 0.650(13) 0.074 Uiso 0.284(9) 1 d D U P . .
H211 H 0.459(11) 0.265(9) 0.626(13) 0.074 Uiso 0.284(9) 1 d D U P . .

loop_
_atom_site_aniso_label
_atom_site_aniso_U_11
_atom_site_aniso_U_22
_atom_site_aniso_U_33
_atom_site_aniso_U_23
_atom_site_aniso_U_13
_atom_site_aniso_U_12
I1 0.03403(10) 0.04611(11) 0.02868(9) -0.01617(7) -0.00678(7) -0.00956(7)
P2 0.0217(3) 0.0235(3) 0.0229(3) -0.0063(2) -0.0059(2) -0.0042(2)
P1 0.0216(3) 0.0220(3) 0.0198(3) -0.0052(2) -0.0060(2) -0.0051(2)
O1 0.0253(8) 0.0224(8) 0.0319(9) 0.0015(7) -0.0120(7) -0.0097(6)
C14 0.0227(10) 0.0207(10) 0.0190(10) -0.0065(8) -0.0055(8) -0.0058(8)
C11 0.0466(17) 0.0518(18) 0.0360(15) 0.0013(13) -0.0219(13) -0.0191(14)
C22 0.0280(12) 0.0394(14) 0.0328(13) -0.0116(11) -0.0111(10) -0.0092(10)
C2 0.0238(10) 0.0246(11) 0.0230(11) -0.0077(9) -0.0030(8) -0.0051(9)
C15 0.0289(11) 0.0226(10) 0.0215(10) -0.0058(8) -0.0061(9) -0.0073(9)
C13 0.0320(12) 0.0312(12) 0.0273(12) -0.0037(10) -0.0112(10) -0.0129(10)
C19 0.0237(10) 0.0228(10) 0.0209(10) -0.0044(8) -0.0069(8) -0.0068(8)
C25 0.0191(9) 0.0230(10) 0.0204(10) -0.0076(8) -0.0027(8) -0.0040(8)
C16 0.0333(12) 0.0205(11) 0.0286(12) -0.0070(9) -0.0108(10) -0.0025(9)
C1 0.0309(12) 0.0254(11) 0.0362(13) -0.0130(10) -0.0093(10) -0.0050(9)
F1 0.0404(9) 0.0391(9) 0.0527(10) -0.0279(8) -0.0092(8) 0.0003(7)
C20 0.0198(10) 0.0251(11) 0.0211(10) -0.0067(8) -0.0027(8) -0.0060(8)
C17 0.0269(11) 0.0295(12) 0.0326(12) -0.0142(10) -0.0101(10) 0.0003(9)
C12 0.0432(15) 0.0502(17) 0.0266(12) -0.0023(12) -0.0142(11) -0.0264(13)
C32 0.0287(11) 0.0245(11) 0.0245(11) -0.0049(9) -0.0120(9) -0.0054(9)
C23 0.0328(13) 0.0313(13) 0.0353(13) -0.0082(10) -0.0089(10) -0.0146(10)
C24 0.0272(11) 0.0256(11) 0.0234(11) -0.0041(9) -0.0043(9) -0.0088(9)
C26 0.0246(11) 0.0214(10) 0.0228(10) -0.0053(8) -0.0047(8) -0.0063(8)
C18 0.0233(11) 0.0350(13) 0.0245(11) -0.0091(10) -0.0035(9) -0.0072(10)
C37 0.0298(12) 0.0327(13) 0.0316(13) -0.0014(10) -0.0127(10) -0.0102(10)
C3 0.0273(12) 0.0385(14) 0.0245(12) -0.0083(10) -0.0071(9) -0.0055(10)
C31 0.0330(13) 0.0307(12) 0.0331(13) -0.0089(10) -0.0148(10) -0.0057(10)
C28 0.0297(13) 0.0370(14) 0.0419(15) -0.0200(12) -0.0037(11) -0.0062(11)
C7 0.0500(17) 0.0606(19) 0.0265(13) -0.0154(13) -0.0006(12) -0.0335(15)
C8 0.0225(10) 0.0319(12) 0.0217(10) -0.0023(9) -0.0075(8) -0.0087(9)
C30 0.0479(16) 0.0368(14) 0.0361(14) -0.0139(11) -0.0181(12) -0.0114(12)
C27 0.0250(11) 0.0349(13) 0.0355(13) -0.0170(11) -0.0072(10) -0.0056(10)
C21 0.0275(11) 0.0288(12) 0.0238(11) -0.0042(9) -0.0085(9) -0.0076(9)
C29 0.0414(14) 0.0303(13) 0.0328(13) -0.0146(11) -0.0029(11) -0.0123(11)
C33 0.0404(15) 0.0320(13) 0.0340(13) -0.0137(11) -0.0160(11) 0.0024(11)
C4 0.0319(13) 0.0381(14) 0.0210(11) -0.0062(10) -0.0041(9) -0.0022(11)
C9 0.0302(13) 0.0452(16) 0.0387(15) -0.0148(13) -0.0139(11) 0.0020(11)
C36 0.0536(18) 0.0475(17) 0.0333(14) 0.0070(12) -0.0223(13) -0.0301(15)
C34 0.072(2) 0.0273(13) 0.0461(18) -0.0126(12) -0.0351(17) 0.0064(14)
C35 0.088(3) 0.0260(13) 0.0456(17) 0.0052(12) -0.0451(18) -0.0184(15)
C5 0.0426(15) 0.0340(14) 0.0324(14) -0.0084(11) 0.0049(12) -0.0152(12)
C10 0.0404(16) 0.0487(18) 0.0530(19) -0.0103(15) -0.0269(14) 0.0032(14)
C6 0.057(2) 0.074(2) 0.0391(16) -0.0230(16) 0.0081(14) -0.0464(19)
O2 0.058(6) 0.066(6) 0.061(6) -0.017(5) -0.016(5) -0.020(5)

loop_
_atom_type_symbol
_atom_type_description
_atom_type_scat_dispersion_real
_atom_type_scat_dispersion_imag
_atom_type_scat_source
C C 0.0033 0.0016 'International Tables Vol C Tables 4.2.6.8 and 6.1.1.4'
H H 0.0000 0.0000 'International Tables Vol C Tables 4.2.6.8 and 6.1.1.4'
F F 0.0171 0.0103 'International Tables Vol C Tables 4.2.6.8 and 6.1.1.4'
P P 0.1023 0.0942 'International Tables Vol C Tables 4.2.6.8 and 6.1.1.4'
I I -0.4742 1.8119 'International Tables Vol C Tables 4.2.6.8 and 6.1.1.4'
O O 0.0106 0.0060 'International Tables Vol C Tables 4.2.6.8 and 6.1.1.4'

loop_
_geom_angle_atom_site_label_1
_geom_angle_atom_site_label_2
_geom_angle_atom_site_label_3
_geom_angle
_geom_angle_site_symmetry_1
_geom_angle_site_symmetry_3
_geom_angle_publ_flag
C32 P2 C26 100.64(11) . . ?
C32 P2 C25 102.25(10) . . ?
C26 P2 C25 101.36(10) . . ?
C2 P1 C14 109.47(11) . . ?
C2 P1 C8 110.11(11) . . ?
C14 P1 C8 111.40(11) . . ?
C2 P1 C1 108.60(12) . . ?
C14 P1 C1 107.17(11) . . ?
C8 P1 C1 110.00(12) . . ?
C19 O1 C20 121.65(18) . . ?
C15 C14 C19 119.3(2) . . ?
C15 C14 P1 122.18(17) . . ?
C19 C14 P1 118.49(16) . . ?
C12 C11 C10 120.8(3) . . ?
C12 C11 H11 119.6 . . ?
C10 C11 H11 119.6 . . ?
C21 C22 C23 120.3(2) . . ?
C21 C22 H22 119.9 . . ?
C23 C22 H22 119.9 . . ?
C7 C2 C3 120.4(2) . . ?
C7 C2 P1 119.50(19) . . ?
C3 C2 P1 120.02(19) . . ?
C16 C15 C14 119.6(2) . . ?
C16 C15 H15 120.2 . . ?
C14 C15 H15 120.2 . . ?
C8 C13 C12 119.2(3) . . ?
C8 C13 H13 120.4 . . ?
C12 C13 H13 120.4 . . ?
C18 C19 O1 123.6(2) . . ?
C18 C19 C14 121.1(2) . . ?
O1 C19 C14 115.1(2) . . ?
C24 C25 C20 117.0(2) . . ?
C24 C25 P2 126.39(17) . . ?
C20 C25 P2 116.31(17) . . ?
C17 C16 C15 119.9(2) . . ?
C17 C16 H16 120.1 . . ?
C15 C16 H16 120.1 . . ?
F1 C1 P1 109.29(17) . . ?
F1 C1 H1A 109.8 . . ?
P1 C1 H1A 109.8 . . ?
F1 C1 H1B 109.8 . . ?
P1 C1 H1B 109.8 . . ?
H1A C1 H1B 108.3 . . ?
C21 C20 O1 122.5(2) . . ?
C21 C20 C25 123.1(2) . . ?
O1 C20 C25 114.22(19) . . ?
C18 C17 C16 121.4(2) . . ?
C18 C17 H17 119.3 . . ?
C16 C17 H17 119.3 . . ?
C11 C12 C13 120.0(3) . . ?
C11 C12 H12 120.0 . . ?
C13 C12 H12 120.0 . . ?
C37 C32 C33 119.0(2) . . ?
C37 C32 P2 124.93(19) . . ?
C33 C32 P2 116.04(19) . . ?
C24 C23 C22 120.1(2) . . ?
C24 C23 H23 119.9 . . ?
C22 C23 H23 119.9 . . ?
C23 C24 C25 121.2(2) . . ?
C23 C24 H24 119.4 . . ?
C25 C24 H24 119.4 . . ?
C31 C26 C27 118.6(2) . . ?
C31 C26 P2 116.71(18) . . ?
C27 C26 P2 124.68(19) . . ?
C17 C18 C19 118.7(2) . . ?
C17 C18 H18 120.6 . . ?
C19 C18 H18 120.6 . . ?
C32 C37 C36 120.3(3) . . ?
C32 C37 H37 119.8 . . ?
C36 C37 H37 119.8 . . ?
C4 C3 C2 119.1(3) . . ?
C4 C3 H3 120.5 . . ?
C2 C3 H3 120.5 . . ?
C26 C31 C30 120.5(2) . . ?
C26 C31 H31 119.7 . . ?
C30 C31 H31 119.7 . . ?
C29 C28 C27 120.2(3) . . ?
C29 C28 H28 119.9 . . ?
C27 C28 H28 119.9 . . ?
C6 C7 C2 119.7(3) . . ?
C6 C7 H7 120.1 . . ?
C2 C7 H7 120.1 . . ?
C13 C8 C9 120.8(2) . . ?
C13 C8 P1 120.50(19) . . ?
C9 C8 P1 118.7(2) . . ?
C29 C30 C31 120.1(3) . . ?
C29 C30 H30 119.9 . . ?
C31 C30 H30 119.9 . . ?
C28 C27 C26 120.7(3) . . ?
C28 C27 H27 119.7 . . ?
C26 C27 H27 119.7 . . ?
C22 C21 C20 118.2(2) . . ?
C22 C21 H21 120.9 . . ?
C20 C21 H21 120.9 . . ?
C30 C29 C28 119.8(3) . . ?
C30 C29 H29 120.1 . . ?
C28 C29 H29 120.1 . . ?
C34 C33 C32 120.5(3) . . ?
C34 C33 H33 119.7 . . ?
C32 C33 H33 119.7 . . ?
C5 C4 C3 120.2(3) . . ?
C5 C4 H4 119.9 . . ?
C3 C4 H4 119.9 . . ?
C10 C9 C8 119.0(3) . . ?
C10 C9 H9 120.5 . . ?
C8 C9 H9 120.5 . . ?
C35 C36 C37 120.2(3) . . ?
C35 C36 H36 119.9 . . ?
C37 C36 H36 119.9 . . ?
C33 C34 C35 120.0(3) . . ?
C33 C34 H34 120.0 . . ?
C35 C34 H34 120.0 . . ?
C36 C35 C34 119.9(3) . . ?
C36 C35 H35 120.1 . . ?
C34 C35 H35 120.1 . . ?
C4 C5 C6 120.9(3) . . ?
C4 C5 H5 119.6 . . ?
C6 C5 H5 119.6 . . ?
C11 C10 C9 120.2(3) . . ?
C11 C10 H10 119.9 . . ?
C9 C10 H10 119.9 . . ?
C5 C6 C7 119.7(3) . . ?
C5 C6 H6 120.2 . . ?
C7 C6 H6 120.2 . . ?
H210 O2 H211 103(3) . . ?

loop_
_geom_bond_atom_site_label_1
_geom_bond_atom_site_label_2
_geom_bond_distance
_geom_bond_site_symmetry_2
_geom_bond_publ_flag
P2 C32 1.829(2) . ?
P2 C26 1.829(2) . ?
P2 C25 1.844(2) . ?
P1 C2 1.784(2) . ?
P1 C14 1.784(2) . ?
P1 C8 1.789(2) . ?
P1 C1 1.831(3) . ?
O1 C19 1.384(3) . ?
O1 C20 1.393(3) . ?
C14 C15 1.395(3) . ?
C14 C19 1.398(3) . ?
C11 C12 1.376(5) . ?
C11 C10 1.377(5) . ?
C11 H11 1.01(4) . ?
C22 C21 1.386(4) . ?
C22 C23 1.393(4) . ?
C22 H22 0.94(3) . ?
C2 C7 1.390(4) . ?
C2 C3 1.396(3) . ?
C15 C16 1.389(3) . ?
C15 H15 0.95(3) . ?
C13 C8 1.387(4) . ?
C13 C12 1.397(4) . ?
C13 H13 0.92(3) . ?
C19 C18 1.383(3) . ?
C25 C24 1.394(3) . ?
C25 C20 1.394(3) . ?
C16 C17 1.384(4) . ?
C16 H16 0.86(3) . ?
C1 F1 1.376(3) . ?
C1 H1A 0.94(2) . ?
C1 H1B 0.94(2) . ?
C20 C21 1.391(3) . ?
C17 C18 1.380(4) . ?
C17 H17 0.9500 . ?
C12 H12 0.90(4) . ?
C32 C37 1.388(4) . ?
C32 C33 1.400(4) . ?
C23 C24 1.387(4) . ?
C23 H23 0.93(3) . ?
C24 H24 0.92(3) . ?
C26 C31 1.390(3) . ?
C26 C27 1.393(3) . ?
C18 H18 0.85(3) . ?
C37 C36 1.394(4) . ?
C37 H37 0.94(3) . ?
C3 C4 1.391(4) . ?
C3 H3 0.95(3) . ?
C31 C30 1.393(4) . ?
C31 H31 0.93(3) . ?
C28 C29 1.381(4) . ?
C28 C27 1.388(4) . ?
C28 H28 0.96(3) . ?
C7 C6 1.388(4) . ?
C7 H7 0.91(4) . ?
C8 C9 1.397(4) . ?
C30 C29 1.381(4) . ?
C30 H30 0.88(4) . ?
C27 H27 0.90(3) . ?
C21 H21 0.92(3) . ?
C29 H29 0.95(3) . ?
C33 C34 1.380(4) . ?
C33 H33 1.05(3) . ?
C4 C5 1.375(4) . ?
C4 H4 0.89(3) . ?
C9 C10 1.391(4) . ?
C9 H9 0.94(4) . ?
C36 C35 1.379(5) . ?
C36 H36 0.9500 . ?
C34 C35 1.393(5) . ?
C34 H34 0.99(4) . ?
C35 H35 0.93(4) . ?
C5 C6 1.383(5) . ?
C5 H5 0.92(4) . ?
C10 H10 0.92(4) . ?
C6 H6 0.94(4) . ?
O2 H210 0.89(2) . ?
O2 H211 0.88(2) . ?

loop_
_geom_torsion_atom_site_label_1
_geom_torsion_atom_site_label_2
_geom_torsion_atom_site_label_3
_geom_torsion_atom_site_label_4
_geom_torsion
_geom_torsion_site_symmetry_1
_geom_torsion_site_symmetry_2
_geom_torsion_site_symmetry_3
_geom_torsion_site_symmetry_4
_geom_torsion_publ_flag
C2 P1 C14 C15 3.8(2) . . . . ?
C8 P1 C14 C15 -118.2(2) . . . . ?
C1 P1 C14 C15 121.4(2) . . . . ?
C2 P1 C14 C19 -174.92(18) . . . . ?
C8 P1 C14 C19 63.1(2) . . . . ?
C1 P1 C14 C19 -57.3(2) . . . . ?
C14 P1 C2 C7 -95.3(2) . . . . ?
C8 P1 C2 C7 27.5(3) . . . . ?
C1 P1 C2 C7 148.0(2) . . . . ?
C14 P1 C2 C3 82.4(2) . . . . ?
C8 P1 C2 C3 -154.8(2) . . . . ?
C1 P1 C2 C3 -34.3(2) . . . . ?
C19 C14 C15 C16 0.1(3) . . . . ?
P1 C14 C15 C16 -178.56(18) . . . . ?
C20 O1 C19 C18 -53.0(3) . . . . ?
C20 O1 C19 C14 132.3(2) . . . . ?
C15 C14 C19 C18 0.1(3) . . . . ?
P1 C14 C19 C18 178.82(18) . . . . ?
C15 C14 C19 O1 174.9(2) . . . . ?
P1 C14 C19 O1 -6.3(3) . . . . ?
C32 P2 C25 C24 2.2(2) . . . . ?
C26 P2 C25 C24 105.8(2) . . . . ?
C32 P2 C25 C20 176.02(18) . . . . ?
C26 P2 C25 C20 -80.30(19) . . . . ?
C14 C15 C16 C17 -0.4(4) . . . . ?
C2 P1 C1 F1 -50.7(2) . . . . ?
C14 P1 C1 F1 -168.89(17) . . . . ?
C8 P1 C1 F1 69.9(2) . . . . ?
C19 O1 C20 C21 -29.9(3) . . . . ?
C19 O1 C20 C25 155.6(2) . . . . ?
C24 C25 C20 C21 1.1(3) . . . . ?
P2 C25 C20 C21 -173.36(19) . . . . ?
C24 C25 C20 O1 175.6(2) . . . . ?
P2 C25 C20 O1 1.1(3) . . . . ?
C15 C16 C17 C18 0.4(4) . . . . ?
C10 C11 C12 C13 -0.8(4) . . . . ?
C8 C13 C12 C11 1.6(4) . . . . ?
C26 P2 C32 C37 -33.2(2) . . . . ?
C25 P2 C32 C37 71.1(2) . . . . ?
C26 P2 C32 C33 145.4(2) . . . . ?
C25 P2 C32 C33 -110.4(2) . . . . ?
C21 C22 C23 C24 0.3(4) . . . . ?
C22 C23 C24 C25 -0.6(4) . . . . ?
C20 C25 C24 C23 0.0(3) . . . . ?
P2 C25 C24 C23 173.8(2) . . . . ?
C32 P2 C26 C31 -76.5(2) . . . . ?
C25 P2 C26 C31 178.59(19) . . . . ?
C32 P2 C26 C27 103.5(2) . . . . ?
C25 P2 C26 C27 -1.4(2) . . . . ?
C16 C17 C18 C19 -0.2(4) . . . . ?
O1 C19 C18 C17 -174.4(2) . . . . ?
C14 C19 C18 C17 0.0(4) . . . . ?
C33 C32 C37 C36 1.6(4) . . . . ?
P2 C32 C37 C36 -179.9(2) . . . . ?
C7 C2 C3 C4 -0.6(4) . . . . ?
P1 C2 C3 C4 -178.3(2) . . . . ?
C27 C26 C31 C30 -2.6(4) . . . . ?
P2 C26 C31 C30 177.3(2) . . . . ?
C3 C2 C7 C6 -0.7(5) . . . . ?
P1 C2 C7 C6 177.0(3) . . . . ?
C12 C13 C8 C9 -0.9(4) . . . . ?
C12 C13 C8 P1 179.46(19) . . . . ?
C2 P1 C8 C13 -105.1(2) . . . . ?
C14 P1 C8 C13 16.6(2) . . . . ?
C1 P1 C8 C13 135.2(2) . . . . ?
C2 P1 C8 C9 75.3(2) . . . . ?
C14 P1 C8 C9 -163.1(2) . . . . ?
C1 P1 C8 C9 -44.4(2) . . . . ?
C26 C31 C30 C29 1.6(4) . . . . ?
C29 C28 C27 C26 0.3(4) . . . . ?
C31 C26 C27 C28 1.7(4) . . . . ?
P2 C26 C27 C28 -178.3(2) . . . . ?
C23 C22 C21 C20 0.7(4) . . . . ?
O1 C20 C21 C22 -175.4(2) . . . . ?
C25 C20 C21 C22 -1.4(4) . . . . ?
C31 C30 C29 C28 0.5(4) . . . . ?
C27 C28 C29 C30 -1.4(4) . . . . ?
C37 C32 C33 C34 -1.2(4) . . . . ?
P2 C32 C33 C34 -179.8(2) . . . . ?
C2 C3 C4 C5 1.9(4) . . . . ?
C13 C8 C9 C10 -0.4(4) . . . . ?
P1 C8 C9 C10 179.2(2) . . . . ?
C32 C37 C36 C35 -0.5(4) . . . . ?
C32 C33 C34 C35 -0.2(5) . . . . ?
C37 C36 C35 C34 -0.9(4) . . . . ?
C33 C34 C35 C36 1.2(5) . . . . ?
C3 C4 C5 C6 -2.0(5) . . . . ?
C12 C11 C10 C9 -0.6(5) . . . . ?
C8 C9 C10 C11 1.2(5) . . . . ?
C4 C5 C6 C7 0.7(5) . . . . ?
C2 C7 C6 C5 0.7(5) . . . . ?
